data_8107551
loop_
_publ_author_name
'Jia, Yan'
'Yu, Pengling'
'Li, Shihui'
'Zhao, Yumei'
'Zheng, Xiaoxin'

_publ_section_title
;
 Crystal structure of
 dithieno[2,3-d:2&#x2032;,3&#x2032;-d&#x2032;]benzo[1,2-b:4,5-b&#x2032;]dithiophene-5,10-dione,
 C14H4O2S4
;
_journal_issue 4
_journal_name_full 'Zeitschrift f\"ur Kristallographie - New Crystal Structures'
_journal_page_first 751
_journal_page_last 752
_journal_paper_doi 10.1515/ncrs-2023-0187
_journal_volume 238
_journal_year 2023
_chemical_formula_moiety 'C14 H4 O2 S4'
_chemical_formula_sum 'C14 H4 O2 S4'
_chemical_formula_weight 332.41
_space_group_crystal_system monoclinic
_space_group_IT_number 14
_space_group_name_Hall '-P 2yn'
_space_group_name_H-M_alt 'P 1 21/n 1'
_atom_sites_solution_hydrogens geom
_cell_angle_alpha 90
_cell_angle_beta 93.5540(10)
_cell_angle_gamma 90
_cell_formula_units_Z 2
_cell_length_a 3.85180(10)
_cell_length_b 8.9728(2)
_cell_length_c 18.0073(4)
_cell_measurement_reflns_used 5949
_cell_measurement_temperature 301(2)
_cell_measurement_theta_max 68.18
_cell_measurement_theta_min 4.92
_cell_volume 621.16(3)
_computing_cell_refinement 'Bruker SAINT [1]'
_computing_data_collection 'Bruker APEX2 [1]'
_computing_data_reduction 'Bruker SAINT [1]'
_computing_molecular_graphics 'Bruker SHELXTL [3]'
_computing_publication_material 'Bruker SHELXTL [3]'
_computing_structure_refinement 'SHELXL-2018/3 [3]'
_computing_structure_solution 'SHELXT 2014/5 [2]'
_diffrn_ambient_temperature 301(2)
_diffrn_measured_fraction_theta_full 0.971
_diffrn_measured_fraction_theta_max 0.971
_diffrn_measurement_device_type 'Bruker APEX-II CCD'
_diffrn_measurement_method '\f and \w scans'
_diffrn_radiation_type CuK\a
_diffrn_radiation_wavelength 1.54178
_diffrn_reflns_av_R_equivalents 0.0604
_diffrn_reflns_av_unetI/netI 0.0350
_diffrn_reflns_Laue_measured_fraction_full 0.971
_diffrn_reflns_Laue_measured_fraction_max 0.971
_diffrn_reflns_limit_h_max 4
_diffrn_reflns_limit_h_min -4
_diffrn_reflns_limit_k_max 8
_diffrn_reflns_limit_k_min -10
_diffrn_reflns_limit_l_max 21
_diffrn_reflns_limit_l_min -21
_diffrn_reflns_number 7812
_diffrn_reflns_point_group_measured_fraction_full 0.971
_diffrn_reflns_point_group_measured_fraction_max 0.971
_diffrn_reflns_theta_full 67.679
_diffrn_reflns_theta_max 68.171
_diffrn_reflns_theta_min 4.921
_exptl_absorpt_coefficient_mu 7.003
_exptl_absorpt_correction_type multi-scan
_exptl_absorpt_process_details 'SADABS-2016/2 (Bruker,2016/2) was used for absorption correction'
_exptl_crystal_colour Brown
_exptl_crystal_density_diffrn 1.777
_exptl_crystal_description Plate
_exptl_crystal_F_000 336
_exptl_crystal_size_max 0.110
_exptl_crystal_size_mid 0.100
_exptl_crystal_size_min 0.030
_exptl_transmission_factor_max 0.7531
_exptl_transmission_factor_min 0.5335
_refine_diff_density_max 0.281
_refine_diff_density_min -0.347
_refine_diff_density_rms 0.081
_refine_ls_abs_structure_details
;
 ?
;
_refine_ls_extinction_coef .
_refine_ls_extinction_method none
_refine_ls_goodness_of_fit_ref 1.083
_refine_ls_hydrogen_treatment constr
_refine_ls_matrix_type full
_refine_ls_number_parameters 91
_refine_ls_number_reflns 1113
_refine_ls_number_restraints 0
_refine_ls_restrained_S_all 1.083
_refine_ls_R_factor_all 0.0485
_refine_ls_R_factor_gt 0.0411
_refine_ls_shift/su_max 0.000
_refine_ls_shift/su_mean 0.000
_refine_ls_structure_factor_coef Fsqd
_refine_ls_weighting_details 'w=1/[\s^2^(Fo^2^)+(0.0389P)^2^+1.3893P] where P=(Fo^2^+2Fc^2^)/3'
_refine_ls_weighting_scheme calc
_refine_ls_wR_factor_gt 0.1007
_refine_ls_wR_factor_ref 0.1091
_reflns_Friedel_coverage 0.000
_reflns_Friedel_fraction_full .
_reflns_Friedel_fraction_max .
_reflns_number_gt 989
_reflns_number_total 1113
_reflns_threshold_expression 'I > 2\s(I)'
_cod_data_source_file suppl_j_ncrs-2023-0187_suppl_001.cif
_cod_data_source_block cu_0m_a
_cod_original_sg_symbol_H-M 'P 21/n'
_cod_database_code 8107551
_shelx_space_group_comment
;
The symmetry employed for this shelxl refinement is uniquely defined
by the following loop, which should always be used as a source of
symmetry information in preference to the above space-group names.
They are only intended as comments.
;
_shelx_estimated_absorpt_t_min 0.513
_shelx_estimated_absorpt_t_max 0.817

loop_
_space_group_symop_operation_xyz
'x, y, z'
'-x+1/2, y+1/2, -z+1/2'
'-x, -y, -z'
'x-1/2, -y-1/2, z-1/2'

loop_
_atom_site_label
_atom_site_type_symbol
_atom_site_fract_x
_atom_site_fract_y
_atom_site_fract_z
_atom_site_U_iso_or_equiv
_atom_site_adp_type
_atom_site_occupancy
_atom_site_site_symmetry_order
_atom_site_calc_flag
_atom_site_refinement_flags_posn
_atom_site_refinement_flags_adp
_atom_site_refinement_flags_occupancy
_atom_site_disorder_assembly
_atom_site_disorder_group
S1 S 0.5683(2) 0.22415(9) 0.29064(4) 0.0325(3) Uani 1 1 d . . . . .
S2 S 0.2353(2) 0.32906(9) 0.49968(4) 0.0311(3) Uani 1 1 d . . . . .
O1 O 0.7439(7) -0.1004(3) 0.37078(13) 0.0454(6) Uani 1 1 d . . . . .
C1 C 0.4279(8) 0.4063(4) 0.28831(18) 0.0352(7) Uani 1 1 d . . . . .
H1 H 0.433315 0.465748 0.246101 0.042 Uiso 1 1 calc R U . . .
C2 C 0.4675(7) 0.2088(3) 0.38217(17) 0.0272(6) Uani 1 1 d . . . . .
C3 C 0.4935(7) 0.0967(3) 0.43687(16) 0.0266(6) Uani 1 1 d . . . . .
C4 C 0.3738(8) 0.1465(4) 0.50361(17) 0.0294(7) Uani 1 1 d . . . . .
C5 C 0.6317(8) -0.0560(4) 0.42909(17) 0.0288(7) Uani 1 1 d . . . . .
C6 C 0.3088(8) 0.4557(4) 0.35309(18) 0.0335(7) Uani 1 1 d . . . . .
H2 H 0.223467 0.551062 0.360701 0.040 Uiso 1 1 calc R U . . .
C7 C 0.3324(7) 0.3421(4) 0.40749(17) 0.0282(7) Uani 1 1 d . . . . .

loop_
_atom_site_aniso_label
_atom_site_aniso_U_11
_atom_site_aniso_U_22
_atom_site_aniso_U_33
_atom_site_aniso_U_23
_atom_site_aniso_U_13
_atom_site_aniso_U_12
S1 0.0369(4) 0.0325(5) 0.0289(4) -0.0007(3) 0.0093(3) -0.0010(3)
S2 0.0373(4) 0.0260(5) 0.0310(4) -0.0019(3) 0.0095(3) 0.0041(3)
O1 0.0667(16) 0.0384(14) 0.0336(12) -0.0035(11) 0.0233(11) 0.0081(12)
C1 0.0399(17) 0.0312(18) 0.0347(16) 0.0064(14) 0.0043(13) -0.0026(14)
C2 0.0266(14) 0.0273(16) 0.0279(15) 0.0013(12) 0.0041(11) -0.0017(12)
C3 0.0261(13) 0.0258(16) 0.0284(15) -0.0008(12) 0.0054(11) -0.0016(12)
C4 0.0305(14) 0.0253(16) 0.0332(16) -0.0022(13) 0.0089(12) 0.0012(12)
C5 0.0310(14) 0.0271(16) 0.0291(15) -0.0036(13) 0.0085(12) -0.0018(12)
C6 0.0372(16) 0.0274(17) 0.0362(17) 0.0024(13) 0.0057(13) 0.0040(13)
C7 0.0272(14) 0.0276(16) 0.0302(15) -0.0038(12) 0.0037(11) -0.0010(12)

loop_
_atom_type_symbol
_atom_type_description
_atom_type_scat_dispersion_real
_atom_type_scat_dispersion_imag
_atom_type_scat_source
C C 0.0181 0.0091 'International Tables Vol C Tables 4.2.6.8 and 6.1.1.4'
H H 0.0000 0.0000 'International Tables Vol C Tables 4.2.6.8 and 6.1.1.4'
O O 0.0492 0.0322 'International Tables Vol C Tables 4.2.6.8 and 6.1.1.4'
S S 0.3331 0.5567 'International Tables Vol C Tables 4.2.6.8 and 6.1.1.4'

loop_
_geom_angle_atom_site_label_1
_geom_angle_atom_site_label_2
_geom_angle_atom_site_label_3
_geom_angle
_geom_angle_site_symmetry_1
_geom_angle_site_symmetry_3
C1 S1 C2 90.59(15) . .
C4 S2 C7 91.07(15) . .
C6 C1 S1 114.4(3) . .
C6 C1 H1 122.8 . .
S1 C1 H1 122.8 . .
C7 C2 C3 113.4(3) . .
C7 C2 S1 110.8(2) . .
C3 C2 S1 135.8(2) . .
C4 C3 C2 111.3(3) . .
C4 C3 C5 121.4(3) . .
C2 C3 C5 127.3(3) . .
C3 C4 C5 124.2(3) . 3_656
C3 C4 S2 112.9(2) . .
C5 C4 S2 122.9(2) 3_656 .
O1 C5 C4 123.6(3) . 3_656
O1 C5 C3 122.0(3) . .
C4 C5 C3 114.4(3) 3_656 .
C1 C6 C7 110.5(3) . .
C1 C6 H2 124.7 . .
C7 C6 H2 124.7 . .
C2 C7 C6 113.7(3) . .
C2 C7 S2 111.4(2) . .
C6 C7 S2 134.9(3) . .

loop_
_geom_bond_atom_site_label_1
_geom_bond_atom_site_label_2
_geom_bond_distance
_geom_bond_site_symmetry_2
S1 C1 1.721(4) .
S1 C2 1.722(3) .
S2 C4 1.723(3) .
S2 C7 1.728(3) .
O1 C5 1.226(4) .
C1 C6 1.354(5) .
C1 H1 0.9300 .
C2 C7 1.392(4) .
C2 C3 1.406(4) .
C3 C4 1.387(4) .
C3 C5 1.480(4) .
C4 C5 1.460(4) 3_656
C6 C7 1.413(5) .
C6 H2 0.9300 .

loop_
_geom_hbond_atom_site_label_D
_geom_hbond_atom_site_label_H
_geom_hbond_atom_site_label_A
_geom_hbond_distance_DH
_geom_hbond_distance_HA
_geom_hbond_distance_DA
_geom_hbond_angle_DHA
_geom_hbond_site_symmetry_A
_geom_hbond_publ_flag
C1 H1 O1 0.93 2.58 3.203(4) 124.8 2_655 yes
C1 H1 O1 0.93 2.58 3.203(4) 124.8 2_655 yes
C1 H1 O1 0.93 2.58 3.203(4) 124.8 2_655 yes
C1 H1 O1 0.93 2.58 3.203(4) 124.8 2_655 yes
C1 H1 O1 0.93 2.58 3.203(4) 124.8 2_655 yes
C1 H1 O1 0.93 2.58 3.203(4) 124.8 2_655 yes
C1 H1 O1 0.93 2.58 3.203(4) 124.8 2_655 yes
C1 H1 O1 0.93 2.58 3.203(4) 124.8 2_655 yes
C1 H1 O1 0.93 2.58 3.203(4) 124.8 2_655 yes
C1 H1 O1 0.93 2.58 3.203(4) 124.8 2_655 yes
C1 H1 O1 0.93 2.58 3.203(4) 124.8 2_655 yes
C1 H1 O1 0.93 2.58 3.203(4) 124.8 2_655 yes
C1 H1 O1 0.93 2.58 3.203(4) 124.8 2_655 yes

loop_
_geom_torsion_atom_site_label_1
_geom_torsion_atom_site_label_2
_geom_torsion_atom_site_label_3
_geom_torsion_atom_site_label_4
_geom_torsion
_geom_torsion_site_symmetry_1
_geom_torsion_site_symmetry_2
_geom_torsion_site_symmetry_3
_geom_torsion_site_symmetry_4
C2 S1 C1 C6 -0.1(3) . . . .
C1 S1 C2 C7 -0.2(2) . . . .
C1 S1 C2 C3 -178.9(3) . . . .
C7 C2 C3 C4 0.5(4) . . . .
S1 C2 C3 C4 179.3(3) . . . .
C7 C2 C3 C5 -178.7(3) . . . .
S1 C2 C3 C5 0.1(5) . . . .
C2 C3 C4 C5 -179.9(3) . . . 3_656
C5 C3 C4 C5 -0.6(5) . . . 3_656
C2 C3 C4 S2 -0.7(3) . . . .
C5 C3 C4 S2 178.6(2) . . . .
C7 S2 C4 C3 0.5(2) . . . .
C7 S2 C4 C5 179.7(3) . . . 3_656
C4 C3 C5 O1 -178.7(3) . . . .
C2 C3 C5 O1 0.4(5) . . . .
C4 C3 C5 C4 0.6(5) . . . 3_656
C2 C3 C5 C4 179.7(3) . . . 3_656
S1 C1 C6 C7 0.2(4) . . . .
C3 C2 C7 C6 179.4(3) . . . .
S1 C2 C7 C6 0.3(3) . . . .
C3 C2 C7 S2 -0.2(3) . . . .
S1 C2 C7 S2 -179.22(15) . . . .
C1 C6 C7 C2 -0.4(4) . . . .
C1 C6 C7 S2 179.0(3) . . . .
C4 S2 C7 C2 -0.2(2) . . . .
C4 S2 C7 C6 -179.6(3) . . . .
